data_4062317
_journal_name_full Organometallics
_journal_year 2003
_chemical_formula_moiety 'C72 H96 Cl2 O12 P2 Pt Si8'
_chemical_formula_sum 'C72 H96 Cl2 O12 P2 Pt Si8'
_chemical_formula_weight 1706.14
_space_group_IT_number 2
_space_group_name_Hall '-P 1'
_space_group_name_H-M_alt 'P -1'
_symmetry_cell_setting triclinic
_symmetry_space_group_name_Hall '-P 1'
_symmetry_space_group_name_H-M 'P -1'
_cell_angle_alpha 88.9667(3)
_cell_angle_beta 76.5243(3)
_cell_angle_gamma 77.4749(5)
_cell_formula_units_Z 2
_cell_length_a 12.9593(1)
_cell_length_b 17.6366(1)
_cell_length_c 19.4061(2)
_cell_measurement_temperature 150(2)
_cell_volume 4208.19(6)
_diffrn_ambient_temperature 150(2)
_exptl_crystal_density_diffrn 1.346
_cod_database_code 4062317

loop_
_symmetry_equiv_pos_as_xyz
'x, y, z'
'-x, -y, -z'

loop_
_atom_site_label
_atom_site_type_symbol
_atom_site_fract_x
_atom_site_fract_y
_atom_site_fract_z
_atom_site_U_iso_or_equiv
_atom_site_adp_type
_atom_site_occupancy
_atom_site_symmetry_multiplicity
_atom_site_calc_flag
_atom_site_refinement_flags
_atom_site_disorder_assembly
_atom_site_disorder_group
Pt1 Pt 0.325830(9) 0.236254(7) 0.503340(6) 0.01863(4) Uani 1 1 d . . .
Cl1 Cl 0.47597(6) 0.27991(5) 0.52472(4) 0.02878(18) Uani 1 1 d . . .
Cl2 Cl 0.33284(6) 0.15827(5) 0.60310(4) 0.02878(18) Uani 1 1 d . . .
P1 P 0.29875(6) 0.32457(4) 0.42208(4) 0.01806(16) Uani 1 1 d . . .
P2 P 0.20666(6) 0.17268(4) 0.47812(4) 0.01774(16) Uani 1 1 d . . .
Si1 Si 0.43378(7) 0.16081(5) 0.11183(5) 0.0256(2) Uani 1 1 d . . .
Si2 Si 0.18867(7) 0.20712(5) 0.18330(4) 0.02178(19) Uani 1 1 d . . .
Si3 Si 0.49016(7) 0.10906(5) 0.25463(5) 0.0242(2) Uani 1 1 d . . .
Si4 Si 0.44596(7) 0.33345(5) 0.14495(5) 0.0251(2) Uani 1 1 d . . .
Si5 Si 0.48585(7) 0.28140(5) 0.29229(5) 0.02367(19) Uani 1 1 d . . .
Si6 Si 0.24293(6) 0.12629(5) 0.32182(4) 0.01908(18) Uani 1 1 d . . .
Si7 Si 0.19581(7) 0.38265(5) 0.15216(5) 0.0269(2) Uani 1 1 d D . .
Si8 Si 0.06417(8) 0.53906(5) 0.24111(5) 0.0295(2) Uani 1 1 d D . .
O1 O 0.19386(16) 0.17758(12) 0.39789(10) 0.0209(5) Uani 1 1 d . A .
O2 O 0.35934(15) 0.29806(12) 0.34231(11) 0.0218(5) Uani 1 1 d . B .
O3 O 0.11748(18) 0.45233(13) 0.20477(12) 0.0322(5) Uani 1 1 d . A .
O4 O 0.30239(17) 0.17115(13) 0.12695(11) 0.0298(5) Uani 1 1 d . A .
O5 O 0.20188(16) 0.18363(12) 0.26320(11) 0.0234(5) Uani 1 1 d . A .
O6 O 0.37342(16) 0.10649(13) 0.30782(12) 0.0282(5) Uani 1 1 d . A .
O7 O 0.47657(18) 0.10870(13) 0.17380(12) 0.0324(5) Uani 1 1 d . B .
O8 O 0.52108(17) 0.19021(13) 0.27163(12) 0.0309(5) Uani 1 1 d . B .
O9 O 0.47622(18) 0.32997(13) 0.22167(11) 0.0303(5) Uani 1 1 d . B .
O10 O 0.46127(18) 0.24609(13) 0.11428(11) 0.0287(5) Uani 1 1 d . . .
O11 O 0.32045(18) 0.37899(14) 0.15627(14) 0.0383(6) Uani 1 1 d . A .
O12 O 0.16247(17) 0.30148(12) 0.18071(11) 0.0264(5) Uani 1 1 d . A .
C11 C 0.5011(3) 0.1107(2) 0.02502(17) 0.0347(8) Uani 1 1 d DU . .
H11 H 0.4737 0.0621 0.0238 0.042 Uiso 1 1 calc R . .
C12 C 0.4831(4) 0.1558(3) -0.0407(2) 0.0703(14) Uani 1 1 d DU . .
H12A H 0.4916 0.2099 -0.0365 0.084 Uiso 1 1 calc R . .
H12B H 0.4097 0.1569 -0.0480 0.084 Uiso 1 1 calc R . .
C13 C 0.5721(4) 0.1104(3) -0.1022(2) 0.0721(15) Uani 1 1 d DU . .
H13A H 0.5432 0.0725 -0.1250 0.086 Uiso 1 1 calc R . .
H13B H 0.5984 0.1465 -0.1384 0.086 Uiso 1 1 calc R . .
C14 C 0.6641(3) 0.0685(3) -0.06950(19) 0.0576(12) Uani 1 1 d DU . .
H14A H 0.7314 0.0871 -0.0894 0.069 Uiso 1 1 calc R . .
H14B H 0.6790 0.0118 -0.0791 0.069 Uiso 1 1 calc R . .
C15 C 0.6253(3) 0.0874(3) 0.0106(2) 0.0582(12) Uani 1 1 d DU . .
H15A H 0.6484 0.0414 0.0378 0.070 Uiso 1 1 calc R . .
H15B H 0.6552 0.1306 0.0239 0.070 Uiso 1 1 calc R . .
C21A C 0.0787(2) 0.16874(19) 0.15993(16) 0.0291(7) Uani 0.382(14) 1 d PDU A 1
H21A H 0.0918 0.1120 0.1697 0.035 Uiso 0.382(14) 1 calc PR A 1
C22A C -0.0369(3) 0.2066(2) 0.20211(19) 0.0481(10) Uani 0.382(14) 1 d PDU A 1
H22A H -0.0666 0.1688 0.2349 0.058 Uiso 0.382(14) 1 calc PR A 1
H22B H -0.0346 0.2519 0.2306 0.058 Uiso 0.382(14) 1 calc PR A 1
C23A C -0.1081(8) 0.2320(11) 0.1518(5) 0.070(4) Uani 0.382(14) 1 d PDU A 1
H23A H -0.1138 0.2878 0.1418 0.085 Uiso 0.382(14) 1 calc PR A 1
H23B H -0.1819 0.2226 0.1707 0.085 Uiso 0.382(14) 1 calc PR A 1
C24A C -0.0489(6) 0.1808(12) 0.0851(6) 0.067(4) Uani 0.382(14) 1 d PDU A 1
H24A H -0.0700 0.2045 0.0424 0.080 Uiso 0.382(14) 1 calc PR A 1
H24B H -0.0650 0.1283 0.0898 0.080 Uiso 0.382(14) 1 calc PR A 1
C25A C 0.0732(3) 0.1772(3) 0.08146(18) 0.0492(10) Uani 0.382(14) 1 d PDU A 1
H25A H 0.1203 0.1319 0.0520 0.059 Uiso 0.382(14) 1 calc PR A 1
H25B H 0.0947 0.2252 0.0622 0.059 Uiso 0.382(14) 1 calc PR A 1
C21B C 0.0787(2) 0.16874(19) 0.15993(16) 0.0291(7) Uani 0.618(14) 1 d PDU A 2
H21B H 0.0918 0.1120 0.1697 0.035 Uiso 0.618(14) 1 calc PR A 2
C22B C -0.0369(3) 0.2066(2) 0.20211(19) 0.0481(10) Uani 0.618(14) 1 d PDU A 2
H22C H -0.0537 0.1838 0.2493 0.058 Uiso 0.618(14) 1 calc PR A 2
H22D H -0.0460 0.2634 0.2082 0.058 Uiso 0.618(14) 1 calc PR A 2
C23B C -0.1086(5) 0.1873(6) 0.1552(3) 0.054(2) Uani 0.618(14) 1 d PDU A 2
H23C H -0.1150 0.1323 0.1594 0.064 Uiso 0.618(14) 1 calc PR A 2
H23D H -0.1823 0.2213 0.1678 0.064 Uiso 0.618(14) 1 calc PR A 2
C24B C -0.0483(5) 0.2024(8) 0.0812(4) 0.062(3) Uani 0.618(14) 1 d PDU A 2
H24C H -0.0674 0.2581 0.0708 0.074 Uiso 0.618(14) 1 calc PR A 2
H24D H -0.0662 0.1715 0.0453 0.074 Uiso 0.618(14) 1 calc PR A 2
C25B C 0.0732(3) 0.1772(3) 0.08146(18) 0.0492(10) Uani 0.618(14) 1 d PDU A 2
H25C H 0.1129 0.2167 0.0592 0.059 Uiso 0.618(14) 1 calc PR A 2
H25D H 0.1060 0.1270 0.0548 0.059 Uiso 0.618(14) 1 calc PR A 2
C31A C 0.5986(2) 0.0276(2) 0.26597(18) 0.0359(8) Uani 0.71(3) 1 d PDU B 3
H31A H 0.5785 -0.0234 0.2614 0.043 Uiso 0.71(3) 1 calc PR B 3
C32A C 0.7054(5) 0.0330(8) 0.2106(4) 0.062(2) Uani 0.71(3) 1 d PDU B 3
H32A H 0.7064 0.0112 0.1637 0.075 Uiso 0.71(3) 1 calc PR B 3
H32B H 0.7133 0.0875 0.2054 0.075 Uiso 0.71(3) 1 calc PR B 3
C33A C 0.7940(6) -0.0151(9) 0.2415(4) 0.077(3) Uani 0.71(3) 1 d PDU B 3
H33A H 0.8670 -0.0080 0.2165 0.093 Uiso 0.71(3) 1 calc PR B 3
H33B H 0.7928 -0.0710 0.2411 0.093 Uiso 0.71(3) 1 calc PR B 3
C34A C 0.7588(4) 0.0214(8) 0.3176(5) 0.069(3) Uani 0.71(3) 1 d PDU B 3
H34A H 0.7897 -0.0145 0.3511 0.083 Uiso 0.71(3) 1 calc PR B 3
H34B H 0.7821 0.0710 0.3191 0.083 Uiso 0.71(3) 1 calc PR B 3
C35A C 0.6337(3) 0.0347(3) 0.3353(2) 0.0536(11) Uani 0.71(3) 1 d PDU B 3
H35A H 0.6095 -0.0045 0.3687 0.064 Uiso 0.71(3) 1 calc PR B 3
H35B H 0.6006 0.0870 0.3577 0.064 Uiso 0.71(3) 1 calc PR B 3
C31B C 0.5986(2) 0.0276(2) 0.26597(18) 0.0359(8) Uani 0.29(3) 1 d PDU B 4
H31B H 0.5639 -0.0183 0.2722 0.043 Uiso 0.29(3) 1 calc PR B 4
C32B C 0.7006(10) 0.0021(15) 0.2061(5) 0.057(4) Uani 0.29(3) 1 d PDU B 4
H32C H 0.6864 -0.0296 0.1692 0.068 Uiso 0.29(3) 1 calc PR B 4
H32D H 0.7266 0.0476 0.1839 0.068 Uiso 0.29(3) 1 calc PR B 4
C33B C 0.7826(12) -0.0459(14) 0.2434(8) 0.063(4) Uani 0.29(3) 1 d PDU B 4
H33C H 0.8582 -0.0484 0.2162 0.075 Uiso 0.29(3) 1 calc PR B 4
H33D H 0.7709 -0.0993 0.2510 0.075 Uiso 0.29(3) 1 calc PR B 4
C34B C 0.7580(7) 0.0000(18) 0.3142(9) 0.067(4) Uani 0.29(3) 1 d PDU B 4
H34C H 0.7986 0.0421 0.3089 0.080 Uiso 0.29(3) 1 calc PR B 4
H34D H 0.7802 -0.0348 0.3512 0.080 Uiso 0.29(3) 1 calc PR B 4
C35B C 0.6337(3) 0.0347(3) 0.3353(2) 0.0536(11) Uani 0.29(3) 1 d PDU B 4
H35C H 0.5966 0.0046 0.3729 0.064 Uiso 0.29(3) 1 calc PR B 4
H35D H 0.6181 0.0897 0.3518 0.064 Uiso 0.29(3) 1 calc PR B 4
C41 C 0.5379(3) 0.38473(19) 0.08388(18) 0.0340(8) Uani 1 1 d DU . .
H41 H 0.5199 0.3850 0.0365 0.041 Uiso 1 1 calc R . .
C42 C 0.5325(3) 0.4688(2) 0.1054(2) 0.0432(9) Uani 1 1 d DU . .
H42A H 0.4670 0.5041 0.0961 0.052 Uiso 1 1 calc R . .
H42B H 0.5318 0.4735 0.1563 0.052 Uiso 1 1 calc R . .
C43 C 0.6362(3) 0.4867(3) 0.0586(2) 0.0601(13) Uani 1 1 d DU . .
H43A H 0.6243 0.5039 0.0117 0.072 Uiso 1 1 calc R . .
H43B H 0.6592 0.5281 0.0812 0.072 Uiso 1 1 calc R . .
C44 C 0.7218(3) 0.4109(3) 0.0508(3) 0.0644(13) Uani 1 1 d DU . .
H44A H 0.7728 0.4129 0.0813 0.077 Uiso 1 1 calc R . .
H44B H 0.7638 0.4015 0.0010 0.077 Uiso 1 1 calc R . .
C45 C 0.6597(3) 0.3465(2) 0.0739(2) 0.0501(11) Uani 1 1 d DU . .
H45A H 0.6743 0.3247 0.1189 0.060 Uiso 1 1 calc R . .
H45B H 0.6819 0.3041 0.0372 0.060 Uiso 1 1 calc R . .
C51 C 0.5823(2) 0.31161(18) 0.33744(17) 0.0266(7) Uani 1 1 d DU B .
H51 H 0.5399 0.3329 0.3856 0.032 Uiso 1 1 calc R . .
C52 C 0.6389(3) 0.3759(2) 0.3003(2) 0.0439(10) Uani 1 1 d DU . .
H52A H 0.6460 0.3729 0.2485 0.053 Uiso 1 1 calc R B .
H52B H 0.5961 0.4281 0.3188 0.053 Uiso 1 1 calc R . .
C53 C 0.7509(3) 0.3607(2) 0.3171(2) 0.0372(9) Uani 1 1 d DU B .
H53A H 0.7611 0.4074 0.3400 0.045 Uiso 1 1 calc R . .
H53B H 0.8089 0.3471 0.2731 0.045 Uiso 1 1 calc R . .
C54 C 0.7546(3) 0.2929(2) 0.36731(19) 0.0373(9) Uani 1 1 d DU . .
H54A H 0.8293 0.2605 0.3598 0.045 Uiso 1 1 calc R B .
H54B H 0.7295 0.3119 0.4174 0.045 Uiso 1 1 calc R . .
C55 C 0.6775(2) 0.24674(19) 0.34806(19) 0.0320(8) Uani 1 1 d DU B .
H55A H 0.6532 0.2128 0.3869 0.038 Uiso 1 1 calc R . .
H55B H 0.7121 0.2146 0.3040 0.038 Uiso 1 1 calc R . .
C61A C 0.1947(2) 0.03519(17) 0.32496(15) 0.0212(6) Uani 0.685(16) 1 d PDU A 5
H61A H 0.2240 0.0033 0.3621 0.025 Uiso 0.685(16) 1 calc PR A 5
C62A C 0.0709(2) 0.04102(19) 0.34318(19) 0.0319(8) Uani 0.685(16) 1 d PDU A 5
H62A H 0.0386 0.0544 0.3941 0.038 Uiso 0.685(16) 1 calc PR A 5
H62B H 0.0345 0.0802 0.3144 0.038 Uiso 0.685(16) 1 calc PR A 5
C63A C 0.0628(5) -0.0414(4) 0.3243(4) 0.0385(19) Uani 0.685(16) 1 d PDU A 5
H63A H 0.0791 -0.0780 0.3615 0.046 Uiso 0.685(16) 1 calc PR A 5
H63B H -0.0106 -0.0419 0.3177 0.046 Uiso 0.685(16) 1 calc PR A 5
C64A C 0.1490(7) -0.0621(6) 0.2547(5) 0.054(2) Uani 0.685(16) 1 d PDU A 5
H64A H 0.1159 -0.0488 0.2137 0.065 Uiso 0.685(16) 1 calc PR A 5
H64B H 0.1822 -0.1184 0.2514 0.065 Uiso 0.685(16) 1 calc PR A 5
C65A C 0.2358(3) -0.01422(19) 0.25504(17) 0.0312(8) Uani 0.685(16) 1 d PDU A 5
H65A H 0.3075 -0.0490 0.2536 0.037 Uiso 0.685(16) 1 calc PR A 5
H65B H 0.2429 0.0196 0.2137 0.037 Uiso 0.685(16) 1 calc PR A 5
C61B C 0.1947(2) 0.03519(17) 0.32496(15) 0.0212(6) Uani 0.315(16) 1 d PDU A 6
H61B H 0.2240 0.0033 0.3621 0.025 Uiso 0.315(16) 1 calc PR A 6
C62B C 0.0709(2) 0.04102(19) 0.34318(19) 0.0319(8) Uani 0.315(16) 1 d PDU A 6
H62C H 0.0448 0.0309 0.3939 0.038 Uiso 0.315(16) 1 calc PR A 6
H62D H 0.0323 0.0935 0.3335 0.038 Uiso 0.315(16) 1 calc PR A 6
C63B C 0.0506(8) -0.0206(9) 0.2960(9) 0.045(3) Uani 0.315(16) 1 d PDU A 6
H63C H 0.0009 -0.0510 0.3245 0.054 Uiso 0.315(16) 1 calc PR A 6
H63D H 0.0176 0.0044 0.2578 0.054 Uiso 0.315(16) 1 calc PR A 6
C64B C 0.1616(10) -0.0732(8) 0.2647(12) 0.048(4) Uani 0.315(16) 1 d PDU A 6
H64C H 0.1635 -0.0978 0.2189 0.058 Uiso 0.315(16) 1 calc PR A 6
H64D H 0.1820 -0.1141 0.2978 0.058 Uiso 0.315(16) 1 calc PR A 6
C65B C 0.2358(3) -0.01422(19) 0.25504(17) 0.0312(8) Uani 0.315(16) 1 d PDU A 6
H65C H 0.2277 0.0183 0.2137 0.037 Uiso 0.315(16) 1 calc PR A 6
H65D H 0.3131 -0.0410 0.2486 0.037 Uiso 0.315(16) 1 calc PR A 6
C71A C 0.1980(8) 0.3982(7) 0.0578(3) 0.0283(16) Uani 0.528(12) 1 d PDU A 7
H71A H 0.2238 0.4471 0.0445 0.034 Uiso 0.528(12) 1 calc PR A 7
C72A C 0.0844(8) 0.4078(7) 0.0431(4) 0.044(2) Uani 0.528(12) 1 d PDU A 7
H72A H 0.0474 0.3671 0.0659 0.053 Uiso 0.528(12) 1 calc PR A 7
H72B H 0.0383 0.4596 0.0597 0.053 Uiso 0.528(12) 1 calc PR A 7
C73A C 0.1107(9) 0.3988(6) -0.0379(4) 0.065(3) Uani 0.528(12) 1 d PDU A 7
H73A H 0.1264 0.4472 -0.0604 0.078 Uiso 0.528(12) 1 calc PR A 7
H73B H 0.0496 0.3855 -0.0541 0.078 Uiso 0.528(12) 1 calc PR A 7
C74A C 0.2119(9) 0.3322(7) -0.0554(6) 0.061(3) Uani 0.528(12) 1 d PDU A 7
H74A H 0.2601 0.3403 -0.1013 0.074 Uiso 0.528(12) 1 calc PR A 7
H74B H 0.1907 0.2819 -0.0584 0.074 Uiso 0.528(12) 1 calc PR A 7
C75A C 0.2699(10) 0.3329(10) 0.0053(7) 0.043(2) Uani 0.528(12) 1 d PDU A 7
H75A H 0.2774 0.2822 0.0286 0.052 Uiso 0.528(12) 1 calc PR A 7
H75B H 0.3433 0.3434 -0.0129 0.052 Uiso 0.528(12) 1 calc PR A 7
C71B C 0.1658(9) 0.3988(9) 0.0630(4) 0.0283(16) Uani 0.472(12) 1 d PDU A 8
H71B H 0.1791 0.4514 0.0492 0.034 Uiso 0.472(12) 1 calc PR A 8
C72B C 0.0514(9) 0.3984(8) 0.0526(5) 0.044(3) Uani 0.472(12) 1 d PDU A 8
H72C H 0.0163 0.3646 0.0875 0.053 Uiso 0.472(12) 1 calc PR A 8
H72D H 0.0054 0.4516 0.0596 0.053 Uiso 0.472(12) 1 calc PR A 8
C73B C 0.0646(8) 0.3676(7) -0.0228(5) 0.057(3) Uani 0.472(12) 1 d PDU A 8
H73C H 0.0384 0.3188 -0.0218 0.069 Uiso 0.472(12) 1 calc PR A 8
H73D H 0.0224 0.4062 -0.0492 0.069 Uiso 0.472(12) 1 calc PR A 8
C74B C 0.1847(10) 0.3531(10) -0.0578(6) 0.061(3) Uani 0.472(12) 1 d PDU A 8
H74C H 0.2022 0.3981 -0.0857 0.073 Uiso 0.472(12) 1 calc PR A 8
H74D H 0.2072 0.3062 -0.0896 0.073 Uiso 0.472(12) 1 calc PR A 8
C75B C 0.2420(10) 0.3413(12) 0.0044(8) 0.039(2) Uani 0.472(12) 1 d PDU A 8
H75C H 0.2496 0.2871 0.0204 0.047 Uiso 0.472(12) 1 calc PR A 8
H75D H 0.3149 0.3535 -0.0094 0.047 Uiso 0.472(12) 1 calc PR A 8
C81A C 0.1313(14) 0.6113(10) 0.1820(12) 0.037(3) Uani 0.36(2) 1 d PGDU A 9
C82A C 0.0672(12) 0.6745(9) 0.1571(10) 0.043(3) Uani 0.36(2) 1 d PGU A 9
H82A H -0.0086 0.6778 0.1637 0.052 Uiso 0.36(2) 1 calc PR A 9
C83A C 0.1141(15) 0.7328(8) 0.1226(8) 0.058(3) Uani 0.36(2) 1 d PGU A 9
H83A H 0.0703 0.7760 0.1056 0.069 Uiso 0.36(2) 1 calc PR A 9
C84A C 0.2251(16) 0.7279(8) 0.1130(8) 0.054(3) Uani 0.36(2) 1 d PGU A 9
H84A H 0.2571 0.7677 0.0894 0.065 Uiso 0.36(2) 1 calc PR A 9
C85A C 0.2892(13) 0.6647(10) 0.1378(9) 0.067(4) Uani 0.36(2) 1 d PGU A 9
H85A H 0.3650 0.6613 0.1313 0.080 Uiso 0.36(2) 1 calc PR A 9
C86A C 0.2423(13) 0.6063(10) 0.1724(11) 0.057(3) Uani 0.36(2) 1 d PGU A 9
H86A H 0.2861 0.5631 0.1894 0.069 Uiso 0.36(2) 1 calc PR A 9
C81B C 0.1094(7) 0.6201(5) 0.1840(6) 0.0336(18) Uani 0.64(2) 1 d PGDU A 10
C82B C 0.0347(7) 0.6791(5) 0.1625(6) 0.0501(19) Uani 0.64(2) 1 d PGU A 10
H82B H -0.0399 0.6769 0.1724 0.060 Uiso 0.64(2) 1 calc PR A 10
C83B C 0.0691(10) 0.7414(4) 0.1265(5) 0.063(2) Uani 0.64(2) 1 d PGU A 10
H83B H 0.0180 0.7817 0.1118 0.076 Uiso 0.64(2) 1 calc PR A 10
C84B C 0.1782(10) 0.7446(4) 0.1120(4) 0.056(2) Uani 0.64(2) 1 d PGU A 10
H84B H 0.2017 0.7871 0.0874 0.067 Uiso 0.64(2) 1 calc PR A 10
C85B C 0.2530(8) 0.6856(6) 0.1335(5) 0.060(2) Uani 0.64(2) 1 d PGU A 10
H85B H 0.3276 0.6878 0.1236 0.073 Uiso 0.64(2) 1 calc PR A 10
C86B C 0.2186(7) 0.6233(5) 0.1696(5) 0.052(2) Uani 0.64(2) 1 d PGU A 10
H86B H 0.2697 0.5830 0.1843 0.062 Uiso 0.64(2) 1 calc PR A 10
C91 C -0.08834(14) 0.55628(13) 0.25376(13) 0.0315(8) Uani 1 1 d GU A .
C92 C -0.1551(2) 0.61525(13) 0.30053(13) 0.0491(10) Uani 1 1 d GU . .
H92 H -0.1241 0.6453 0.3269 0.059 Uiso 1 1 calc R A .
C93 C -0.26716(19) 0.63026(14) 0.30867(14) 0.0618(13) Uani 1 1 d GU A .
H93 H -0.3128 0.6706 0.3406 0.074 Uiso 1 1 calc R . .
C94 C -0.31247(13) 0.58629(17) 0.27003(15) 0.0575(12) Uani 1 1 d GU . .
H94 H -0.3891 0.5966 0.2756 0.069 Uiso 1 1 calc R A .
C95 C -0.24572(19) 0.52731(15) 0.22326(14) 0.0486(10) Uani 1 1 d GU A .
H95 H -0.2767 0.4973 0.1969 0.058 Uiso 1 1 calc R . .
C96 C -0.13365(17) 0.51230(12) 0.21512(12) 0.0360(8) Uani 1 1 d GU . .
H96 H -0.0880 0.4720 0.1832 0.043 Uiso 1 1 calc R A .
C100 C 0.1002(3) 0.5475(2) 0.3269(2) 0.0423(9) Uani 1 1 d U A .
H10A H 0.0726 0.5091 0.3590 0.064 Uiso 1 1 calc R . .
H10B H 0.0675 0.5998 0.3478 0.064 Uiso 1 1 calc R . .
H10C H 0.1794 0.5379 0.3193 0.064 Uiso 1 1 calc R . .
C111 C 0.33196(17) 0.41852(10) 0.43355(11) 0.0253(7) Uani 1 1 d GU . .
C112 C 0.33388(18) 0.44734(13) 0.49933(10) 0.0339(8) Uani 1 1 d GU . .
H112 H 0.3190 0.4175 0.5403 0.041 Uiso 1 1 calc R . .
C113 C 0.35756(19) 0.51981(13) 0.50521(12) 0.0472(10) Uani 1 1 d GU . .
H113 H 0.3589 0.5395 0.5502 0.057 Uiso 1 1 calc R . .
C114 C 0.37931(19) 0.56345(10) 0.44531(16) 0.0528(11) Uani 1 1 d GU . .
H114 H 0.3955 0.6130 0.4493 0.063 Uiso 1 1 calc R . .
C115 C 0.37738(19) 0.53463(12) 0.37954(13) 0.0488(11) Uani 1 1 d GU . .
H115 H 0.3922 0.5645 0.3386 0.059 Uiso 1 1 calc R . .
C116 C 0.35371(18) 0.46217(13) 0.37366(10) 0.0358(8) Uani 1 1 d GU . .
H116 H 0.3524 0.4425 0.3287 0.043 Uiso 1 1 calc R . .
C121 C 0.15702(10) 0.35490(11) 0.41869(10) 0.0183(6) Uani 1 1 d GU . .
C122 C 0.08177(14) 0.38736(12) 0.47989(8) 0.0215(7) Uani 1 1 d GU . .
H122 H 0.1051 0.3933 0.5220 0.026 Uiso 1 1 calc R . .
C123 C -0.02758(13) 0.41116(11) 0.47945(9) 0.0256(7) Uani 1 1 d GU . .
H123 H -0.0790 0.4333 0.5213 0.031 Uiso 1 1 calc R . .
C124 C -0.06168(10) 0.40251(12) 0.41780(11) 0.0281(7) Uani 1 1 d GU . .
H124 H -0.1364 0.4188 0.4175 0.034 Uiso 1 1 calc R . .
C125 C 0.01357(14) 0.37005(12) 0.35659(9) 0.0267(7) Uani 1 1 d GU . .
H125 H -0.0097 0.3641 0.3145 0.032 Uiso 1 1 calc R . .
C126 C 0.12293(13) 0.34625(11) 0.35704(8) 0.0227(7) Uani 1 1 d GU . .
H126 H 0.1744 0.3241 0.3152 0.027 Uiso 1 1 calc R . .
C131 C 0.06778(11) 0.20379(12) 0.52963(10) 0.0213(7) Uani 1 1 d GU . .
C132 C 0.04986(14) 0.21485(13) 0.60256(10) 0.0271(7) Uani 1 1 d GU . .
H132 H 0.1096 0.2054 0.6245 0.033 Uiso 1 1 calc R . .
C133 C -0.05544(17) 0.23973(13) 0.64343(8) 0.0351(8) Uani 1 1 d GU . .
H133 H -0.0677 0.2473 0.6933 0.042 Uiso 1 1 calc R . .
C134 C -0.14282(12) 0.25355(13) 0.61136(11) 0.0385(9) Uani 1 1 d GU . .
H134 H -0.2148 0.2705 0.6393 0.046 Uiso 1 1 calc R . .
C135 C -0.12491(13) 0.24249(13) 0.53844(11) 0.0350(8) Uani 1 1 d GU . .
H135 H -0.1846 0.2519 0.5165 0.042 Uiso 1 1 calc R . .
C136 C -0.01961(15) 0.21761(13) 0.49757(8) 0.0278(7) Uani 1 1 d GU . .
H136 H -0.0074 0.2100 0.4477 0.033 Uiso 1 1 calc R . .
C141 C 0.24421(14) 0.06834(8) 0.49003(11) 0.0205(6) Uani 1 1 d GU . .
C142 C 0.35296(13) 0.03057(11) 0.46874(11) 0.0251(7) Uani 1 1 d GU . .
H142 H 0.4073 0.0598 0.4539 0.030 Uiso 1 1 calc R . .
C143 C 0.38225(12) -0.05004(11) 0.46915(12) 0.0337(8) Uani 1 1 d GU . .
H143 H 0.4566 -0.0759 0.4546 0.040 Uiso 1 1 calc R . .
C144 C 0.30280(17) -0.09287(8) 0.49084(13) 0.0377(9) Uani 1 1 d GU . .
H144 H 0.3228 -0.1480 0.4911 0.045 Uiso 1 1 calc R . .
C145 C 0.19405(15) -0.05510(10) 0.51213(13) 0.0369(9) Uani 1 1 d GU . .
H145 H 0.1397 -0.0844 0.5270 0.044 Uiso 1 1 calc R . .
C146 C 0.16475(11) 0.02551(11) 0.51173(11) 0.0278(7) Uani 1 1 d GU . .
H146 H 0.0904 0.0513 0.5263 0.033 Uiso 1 1 calc R . .

loop_
_atom_site_aniso_label
_atom_site_aniso_U_11
_atom_site_aniso_U_22
_atom_site_aniso_U_33
_atom_site_aniso_U_23
_atom_site_aniso_U_13
_atom_site_aniso_U_12
Pt1 0.01854(6) 0.01880(7) 0.01896(7) 0.00030(4) -0.00518(4) -0.00414(4)
Cl1 0.0233(4) 0.0320(5) 0.0354(5) 0.0015(4) -0.0126(3) -0.0094(3)
Cl2 0.0339(4) 0.0300(5) 0.0250(4) 0.0068(3) -0.0123(3) -0.0072(3)
P1 0.0183(4) 0.0165(4) 0.0200(4) -0.0001(3) -0.0044(3) -0.0052(3)
P2 0.0201(4) 0.0164(4) 0.0166(4) 0.0005(3) -0.0030(3) -0.0052(3)
Si1 0.0315(5) 0.0245(5) 0.0190(5) -0.0033(4) 0.0019(4) -0.0105(4)
Si2 0.0266(4) 0.0241(5) 0.0173(4) 0.0012(4) -0.0054(4) -0.0109(4)
Si3 0.0210(4) 0.0229(5) 0.0267(5) -0.0011(4) 0.0007(4) -0.0070(4)
Si4 0.0284(5) 0.0241(5) 0.0235(5) 0.0008(4) -0.0009(4) -0.0128(4)
Si5 0.0220(4) 0.0253(5) 0.0237(5) -0.0026(4) 0.0002(4) -0.0108(4)
Si6 0.0206(4) 0.0207(5) 0.0164(4) 0.0004(3) -0.0023(3) -0.0078(3)
Si7 0.0329(5) 0.0241(5) 0.0253(5) 0.0017(4) -0.0060(4) -0.0107(4)
Si8 0.0380(5) 0.0224(5) 0.0303(5) 0.0015(4) -0.0123(4) -0.0067(4)
O1 0.0269(11) 0.0194(11) 0.0179(11) 0.0016(9) -0.0059(9) -0.0074(9)
O2 0.0200(10) 0.0243(12) 0.0202(11) -0.0004(9) -0.0014(9) -0.0063(9)
O3 0.0336(13) 0.0260(13) 0.0381(14) 0.0008(11) -0.0113(11) -0.0058(10)
O4 0.0321(12) 0.0351(14) 0.0215(12) -0.0039(10) 0.0008(10) -0.0132(10)
O5 0.0291(12) 0.0228(12) 0.0183(11) 0.0003(9) -0.0045(9) -0.0065(9)
O6 0.0216(11) 0.0354(14) 0.0271(13) 0.0061(10) -0.0023(9) -0.0095(10)
O7 0.0403(14) 0.0246(13) 0.0273(13) 0.0000(10) -0.0023(11) -0.0026(10)
O8 0.0233(11) 0.0275(13) 0.0389(14) -0.0078(11) 0.0021(10) -0.0087(10)
O9 0.0371(13) 0.0360(14) 0.0214(12) -0.0005(10) -0.0015(10) -0.0214(11)
O10 0.0383(13) 0.0266(13) 0.0215(12) -0.0010(10) -0.0019(10) -0.0130(10)
O11 0.0301(13) 0.0303(14) 0.0525(17) -0.0081(12) -0.0020(12) -0.0102(11)
O12 0.0345(12) 0.0245(12) 0.0219(12) 0.0036(10) -0.0071(10) -0.0095(10)
C11 0.041(2) 0.031(2) 0.0294(19) -0.0102(15) 0.0029(16) -0.0134(16)
C12 0.085(3) 0.079(3) 0.029(2) -0.009(2) -0.002(2) 0.010(3)
C13 0.095(4) 0.073(3) 0.028(2) -0.008(2) 0.011(2) -0.002(3)
C14 0.061(3) 0.062(3) 0.038(2) -0.017(2) 0.019(2) -0.021(2)
C15 0.046(2) 0.077(3) 0.039(2) -0.018(2) 0.0049(19) -0.001(2)
C21A 0.0360(17) 0.0281(18) 0.0283(18) 0.0017(14) -0.0104(14) -0.0146(14)
C22A 0.0337(19) 0.062(3) 0.051(2) -0.004(2) -0.0095(17) -0.0145(18)
C23A 0.056(5) 0.084(8) 0.067(6) 0.026(6) -0.021(4) 0.001(6)
C24A 0.063(5) 0.085(8) 0.069(6) 0.004(5) -0.040(5) -0.026(5)
C25A 0.057(2) 0.069(3) 0.036(2) 0.0031(19) -0.0205(18) -0.034(2)
C21B 0.0360(17) 0.0281(18) 0.0283(18) 0.0017(14) -0.0104(14) -0.0146(14)
C22B 0.0337(19) 0.062(3) 0.051(2) -0.004(2) -0.0095(17) -0.0145(18)
C23B 0.038(3) 0.069(6) 0.062(4) 0.018(4) -0.026(3) -0.014(4)
C24B 0.067(4) 0.072(6) 0.061(4) 0.007(4) -0.037(3) -0.020(4)
C25B 0.057(2) 0.069(3) 0.036(2) 0.0031(19) -0.0205(18) -0.034(2)
C31A 0.0321(17) 0.035(2) 0.038(2) -0.0003(16) -0.0069(15) -0.0037(15)
C32A 0.038(3) 0.054(6) 0.070(4) 0.003(4) 0.011(3) 0.017(3)
C33A 0.042(3) 0.106(7) 0.065(4) 0.036(4) 0.000(3) 0.008(4)
C34A 0.053(3) 0.069(6) 0.088(4) 0.014(4) -0.020(3) -0.017(3)
C35A 0.052(2) 0.050(2) 0.052(2) 0.010(2) -0.0093(19) -0.0025(19)
C31B 0.0321(17) 0.035(2) 0.038(2) -0.0003(16) -0.0069(15) -0.0037(15)
C32B 0.047(6) 0.042(8) 0.054(5) 0.019(6) 0.007(4) 0.027(5)
C33B 0.030(5) 0.081(8) 0.065(6) 0.034(6) 0.004(5) -0.005(5)
C34B 0.050(5) 0.073(9) 0.086(6) 0.021(6) -0.022(5) -0.025(5)
C35B 0.052(2) 0.050(2) 0.052(2) 0.010(2) -0.0093(19) -0.0025(19)
C41 0.0408(19) 0.036(2) 0.0285(19) 0.0118(16) -0.0056(16) -0.0189(16)
C42 0.047(2) 0.037(2) 0.051(2) 0.0140(18) -0.0142(19) -0.0216(17)
C43 0.068(3) 0.072(3) 0.059(3) 0.031(2) -0.022(2) -0.052(2)
C44 0.051(2) 0.092(4) 0.055(3) 0.001(3) 0.000(2) -0.040(2)
C45 0.038(2) 0.061(3) 0.044(2) 0.016(2) 0.0051(18) -0.0144(19)
C51 0.0236(16) 0.0289(18) 0.0282(18) -0.0034(14) -0.0031(14) -0.0104(13)
C52 0.035(2) 0.041(2) 0.067(3) 0.015(2) -0.0260(19) -0.0191(17)
C53 0.0283(18) 0.042(2) 0.046(2) 0.0046(18) -0.0100(16) -0.0171(16)
C54 0.0340(19) 0.041(2) 0.040(2) 0.0028(17) -0.0168(16) -0.0064(16)
C55 0.0306(18) 0.035(2) 0.033(2) 0.0024(16) -0.0101(15) -0.0097(15)
C61A 0.0215(14) 0.0198(16) 0.0195(16) -0.0015(12) 0.0010(12) -0.0047(12)
C62A 0.0239(16) 0.0323(19) 0.037(2) -0.0012(15) 0.0002(14) -0.0095(14)
C63A 0.034(3) 0.030(3) 0.055(4) 0.002(3) -0.008(3) -0.018(2)
C64A 0.074(4) 0.050(4) 0.044(4) -0.012(3) -0.005(3) -0.036(3)
C65A 0.0385(18) 0.0271(18) 0.0266(18) -0.0055(14) -0.0010(14) -0.0107(14)
C61B 0.0215(14) 0.0198(16) 0.0195(16) -0.0015(12) 0.0010(12) -0.0047(12)
C62B 0.0239(16) 0.0323(19) 0.037(2) -0.0012(15) 0.0002(14) -0.0095(14)
C63B 0.043(5) 0.039(6) 0.063(7) 0.006(5) -0.018(5) -0.024(4)
C64B 0.063(6) 0.043(6) 0.041(6) -0.012(5) 0.000(5) -0.028(5)
C65B 0.0385(18) 0.0271(18) 0.0266(18) -0.0055(14) -0.0010(14) -0.0107(14)
C71A 0.028(4) 0.031(2) 0.028(2) 0.0131(17) 0.000(2) -0.020(3)
C72A 0.040(5) 0.055(4) 0.039(4) 0.019(3) -0.008(3) -0.017(4)
C73A 0.074(5) 0.088(6) 0.042(4) 0.016(4) -0.024(4) -0.023(4)
C74A 0.092(6) 0.059(6) 0.036(4) 0.005(4) -0.014(4) -0.023(5)
C75A 0.052(5) 0.045(5) 0.027(4) 0.003(4) -0.002(4) -0.007(4)
C71B 0.028(4) 0.031(2) 0.028(2) 0.0131(17) 0.000(2) -0.020(3)
C72B 0.046(5) 0.058(5) 0.038(4) 0.016(4) -0.022(4) -0.020(5)
C73B 0.072(5) 0.069(6) 0.047(5) 0.014(4) -0.033(4) -0.034(4)
C74B 0.082(6) 0.071(6) 0.038(4) 0.006(4) -0.022(4) -0.028(5)
C75B 0.045(5) 0.043(5) 0.031(4) 0.009(4) -0.004(4) -0.018(4)
C81A 0.045(5) 0.029(5) 0.037(5) 0.001(4) -0.010(5) -0.005(4)
C82A 0.045(5) 0.045(5) 0.044(5) 0.010(4) -0.011(5) -0.017(4)
C83A 0.065(6) 0.048(5) 0.061(5) 0.022(4) -0.017(5) -0.017(5)
C84A 0.059(6) 0.049(5) 0.059(5) 0.011(5) -0.008(5) -0.026(5)
C85A 0.061(6) 0.065(7) 0.076(6) 0.012(5) -0.012(6) -0.025(5)
C86A 0.052(6) 0.052(6) 0.070(6) 0.013(5) -0.011(5) -0.020(5)
C81B 0.039(4) 0.033(4) 0.031(3) -0.002(3) -0.010(3) -0.011(3)
C82B 0.050(4) 0.049(4) 0.055(4) 0.020(3) -0.019(4) -0.014(4)
C83B 0.067(5) 0.054(4) 0.068(4) 0.030(3) -0.019(4) -0.010(4)
C84B 0.067(6) 0.044(4) 0.060(4) 0.012(3) -0.010(4) -0.026(4)
C85B 0.053(4) 0.064(5) 0.069(4) 0.013(4) -0.011(4) -0.027(4)
C86B 0.046(4) 0.046(4) 0.059(4) 0.016(3) -0.010(3) -0.007(3)
C91 0.0373(19) 0.0244(18) 0.0301(19) 0.0036(15) -0.0083(15) -0.0010(14)
C92 0.055(2) 0.040(2) 0.043(2) -0.0085(19) -0.008(2) 0.0050(19)
C93 0.055(3) 0.058(3) 0.055(3) -0.003(2) -0.002(2) 0.012(2)
C94 0.038(2) 0.064(3) 0.060(3) 0.021(2) 0.000(2) -0.001(2)
C95 0.046(2) 0.059(3) 0.046(2) 0.015(2) -0.0133(19) -0.020(2)
C96 0.0380(19) 0.035(2) 0.034(2) 0.0056(16) -0.0047(16) -0.0100(16)
C100 0.064(3) 0.029(2) 0.040(2) 0.0035(17) -0.026(2) -0.0115(18)
C111 0.0199(15) 0.0208(17) 0.0360(19) -0.0036(14) -0.0071(14) -0.0055(13)
C112 0.0271(17) 0.0294(19) 0.046(2) -0.0093(16) -0.0146(16) -0.0004(14)
C113 0.035(2) 0.036(2) 0.074(3) -0.026(2) -0.025(2) 0.0004(17)
C114 0.032(2) 0.025(2) 0.102(4) -0.009(2) -0.018(2) -0.0063(16)
C115 0.038(2) 0.026(2) 0.079(3) 0.009(2) -0.005(2) -0.0118(17)
C116 0.0310(18) 0.0241(19) 0.051(2) 0.0022(16) -0.0043(17) -0.0084(15)
C121 0.0217(15) 0.0141(15) 0.0204(16) 0.0022(12) -0.0050(12) -0.0066(12)
C122 0.0232(15) 0.0200(16) 0.0219(16) -0.0018(13) -0.0053(13) -0.0060(12)
C123 0.0229(15) 0.0219(17) 0.0298(18) -0.0047(14) -0.0009(13) -0.0051(13)
C124 0.0201(15) 0.0258(18) 0.040(2) -0.0017(15) -0.0104(14) -0.0039(13)
C125 0.0273(16) 0.0284(18) 0.0298(18) 0.0031(14) -0.0147(14) -0.0094(14)
C126 0.0222(15) 0.0217(17) 0.0237(17) -0.0007(13) -0.0032(13) -0.0057(13)
C131 0.0214(15) 0.0129(15) 0.0276(17) -0.0010(13) 0.0004(13) -0.0060(12)
C132 0.0266(16) 0.0242(18) 0.0295(18) -0.0006(14) -0.0021(14) -0.0078(14)
C133 0.039(2) 0.0276(19) 0.032(2) -0.0049(15) 0.0058(15) -0.0091(16)
C134 0.0256(17) 0.029(2) 0.053(2) -0.0011(17) 0.0091(16) -0.0086(15)
C135 0.0212(16) 0.032(2) 0.051(2) 0.0043(17) -0.0058(16) -0.0069(14)
C136 0.0267(16) 0.0261(18) 0.0307(19) 0.0018(14) -0.0053(14) -0.0077(14)
C141 0.0289(16) 0.0164(15) 0.0162(15) -0.0002(12) -0.0056(13) -0.0043(12)
C142 0.0243(16) 0.0258(17) 0.0252(18) 0.0005(14) -0.0062(13) -0.0051(13)
C143 0.0302(18) 0.0310(19) 0.036(2) -0.0011(16) -0.0094(15) 0.0036(15)
C144 0.047(2) 0.0201(18) 0.041(2) 0.0076(16) -0.0061(17) -0.0019(15)
C145 0.042(2) 0.0217(18) 0.041(2) 0.0050(16) 0.0056(17) -0.0107(15)
C146 0.0283(17) 0.0218(17) 0.0290(18) 0.0030(14) 0.0021(14) -0.0059(13)

loop_
_geom_bond_atom_site_label_1
_geom_bond_atom_site_label_2
_geom_bond_distance
_geom_bond_site_symmetry_2
_geom_bond_publ_flag
Pt1 P1 2.2290(8) . ?
Pt1 P2 2.2371(8) . ?
Pt1 Cl2 2.3622(8) . ?
Pt1 Cl1 2.3639(7) . ?
P1 O2 1.591(2) . ?
P1 C121 1.8145(14) . ?
P1 C111 1.8296(17) . ?
P2 O1 1.603(2) . ?
P2 C131 1.8145(15) . ?
P2 C141 1.8235(16) . ?
Si1 O10 1.623(2) . ?
Si1 O7 1.627(2) . ?
Si1 O4 1.629(2) . ?
Si1 C11 1.848(3) . ?
Si2 O4 1.624(2) . ?
Si2 O12 1.627(2) . ?
Si2 O5 1.636(2) . ?
Si2 C21A 1.851(3) . ?
Si3 O7 1.619(2) . ?
Si3 O8 1.626(2) . ?
Si3 O6 1.630(2) . ?
Si3 C31A 1.829(3) . ?
Si4 O11 1.616(2) . ?
Si4 O10 1.616(2) . ?
Si4 O9 1.622(2) . ?
Si4 C41 1.847(3) . ?
Si5 O8 1.605(2) . ?
Si5 O9 1.618(2) . ?
Si5 O2 1.666(2) . ?
Si5 C51 1.852(3) . ?
Si6 O6 1.609(2) . ?
Si6 O5 1.615(2) . ?
Si6 O1 1.662(2) . ?
Si6 C61A 1.841(3) . ?
Si7 O3 1.614(2) . ?
Si7 O11 1.623(2) . ?
Si7 O12 1.634(2) . ?
Si7 C71A 1.841(6) . ?
Si7 C71B 1.864(6) . ?
Si8 O3 1.633(2) . ?
Si8 C100 1.847(4) . ?
Si8 C91 1.8908(19) . ?
Si8 C81B 1.902(4) . ?
Si8 C81A 1.912(7) . ?
C11 C12 1.529(5) . ?
C11 C15 1.531(4) . ?
C11 H11 1.0000 . ?
C12 C13 1.545(5) . ?
C12 H12A 0.9900 . ?
C12 H12B 0.9900 . ?
C13 C14 1.524(5) . ?
C13 H13A 0.9900 . ?
C13 H13B 0.9900 . ?
C14 C15 1.536(4) . ?
C14 H14A 0.9900 . ?
C14 H14B 0.9900 . ?
C15 H15A 0.9900 . ?
C15 H15B 0.9900 . ?
C21A C22A 1.541(4) . ?
C21A C25A 1.544(4) . ?
C21A H21A 1.0000 . ?
C22A C23A 1.494(7) . ?
C22A H22A 0.9900 . ?
C22A H22B 0.9900 . ?
C23A C24A 1.534(8) . ?
C23A H23A 0.9900 . ?
C23A H23B 0.9900 . ?
C24A C25A 1.554(7) . ?
C24A H24A 0.9900 . ?
C24A H24B 0.9900 . ?
C25A H25A 0.9900 . ?
C25A H25B 0.9900 . ?
C23B C24B 1.516(7) . ?
C23B H23C 0.9900 . ?
C23B H23D 0.9900 . ?
C24B H24C 0.9900 . ?
C24B H24D 0.9900 . ?
C31A C35A 1.532(4) . ?
C31A C32A 1.562(6) . ?
C31A H31A 1.0000 . ?
C32A C33A 1.509(6) . ?
C32A H32A 0.9900 . ?
C32A H32B 0.9900 . ?
C33A C34A 1.548(6) . ?
C33A H33A 0.9900 . ?
C33A H33B 0.9900 . ?
C34A C35A 1.542(6) . ?
C34A H34A 0.9900 . ?
C34A H34B 0.9900 . ?
C35A H35A 0.9900 . ?
C35A H35B 0.9900 . ?
C32B C33B 1.522(7) . ?
C32B H32C 0.9900 . ?
C32B H32D 0.9900 . ?
C33B C34B 1.538(8) . ?
C33B H33C 0.9900 . ?
C33B H33D 0.9900 . ?
C34B H34C 0.9900 . ?
C34B H34D 0.9900 . ?
C41 C42 1.530(4) . ?
C41 C45 1.544(4) . ?
C41 H41 1.0000 . ?
C42 C43 1.528(4) . ?
C42 H42A 0.9900 . ?
C42 H42B 0.9900 . ?
C43 C44 1.525(5) . ?
C43 H43A 0.9900 . ?
C43 H43B 0.9900 . ?
C44 C45 1.533(4) . ?
C44 H44A 0.9900 . ?
C44 H44B 0.9900 . ?
C45 H45A 0.9900 . ?
C45 H45B 0.9900 . ?
C51 C55 1.539(4) . ?
C51 C52 1.557(4) . ?
C51 H51 1.0000 . ?
C52 C53 1.528(4) . ?
C52 H52A 0.9900 . ?
C52 H52B 0.9900 . ?
C53 C54 1.529(4) . ?
C53 H53A 0.9900 . ?
C53 H53B 0.9900 . ?
C54 C55 1.529(4) . ?
C54 H54A 0.9900 . ?
C54 H54B 0.9900 . ?
C55 H55A 0.9900 . ?
C55 H55B 0.9900 . ?
C61A C62A 1.542(3) . ?
C61A C65A 1.546(3) . ?
C61A H61A 1.0000 . ?
C62A C63A 1.537(5) . ?
C62A H62A 0.9900 . ?
C62A H62B 0.9900 . ?
C63A C64A 1.531(6) . ?
C63A H63A 0.9900 . ?
C63A H63B 0.9900 . ?
C64A C65A 1.548(5) . ?
C64A H64A 0.9900 . ?
C64A H64B 0.9900 . ?
C65A H65A 0.9900 . ?
C65A H65B 0.9900 . ?
C63B C64B 1.528(8) . ?
C63B H63C 0.9900 . ?
C63B H63D 0.9900 . ?
C64B H64C 0.9900 . ?
C64B H64D 0.9900 . ?
C71A C72A 1.537(6) . ?
C71A C75A 1.539(7) . ?
C71A H71A 1.0000 . ?
C72A C73A 1.532(7) . ?
C72A H72A 0.9900 . ?
C72A H72B 0.9900 . ?
C73A C74A 1.534(7) . ?
C73A H73A 0.9900 . ?
C73A H73B 0.9900 . ?
C74A C75A 1.541(7) . ?
C74A H74A 0.9900 . ?
C74A H74B 0.9900 . ?
C75A H75A 0.9900 . ?
C75A H75B 0.9900 . ?
C71B C75B 1.543(7) . ?
C71B C72B 1.543(6) . ?
C71B H71B 1.0000 . ?
C72B C73B 1.529(7) . ?
C72B H72C 0.9900 . ?
C72B H72D 0.9900 . ?
C73B C74B 1.514(7) . ?
C73B H73C 0.9900 . ?
C73B H73D 0.9900 . ?
C74B C75B 1.548(7) . ?
C74B H74C 0.9900 . ?
C74B H74D 0.9900 . ?
C75B H75C 0.9900 . ?
C75B H75D 0.9900 . ?
C81A C82A 1.3900 . ?
C81A C86A 1.3900 . ?
C82A C83A 1.3900 . ?
C82A H82A 0.9500 . ?
C83A C84A 1.3900 . ?
C83A H83A 0.9500 . ?
C84A C85A 1.3900 . ?
C84A H84A 0.9500 . ?
C85A C86A 1.3900 . ?
C85A H85A 0.9500 . ?
C86A H86A 0.9500 . ?
C81B C82B 1.3900 . ?
C81B C86B 1.3900 . ?
C82B C83B 1.3900 . ?
C82B H82B 0.9500 . ?
C83B C84B 1.3900 . ?
C83B H83B 0.9500 . ?
C84B C85B 1.3900 . ?
C84B H84B 0.9500 . ?
C85B C86B 1.3900 . ?
C85B H85B 0.9500 . ?
C86B H86B 0.9500 . ?
C91 C92 1.3900 . ?
C91 C96 1.3900 . ?
C92 C93 1.3900 . ?
C92 H92 0.9500 . ?
C93 C94 1.3900 . ?
C93 H93 0.9500 . ?
C94 C95 1.3900 . ?
C94 H94 0.9500 . ?
C95 C96 1.3900 . ?
C95 H95 0.9500 . ?
C96 H96 0.9500 . ?
C100 H10A 0.9800 . ?
C100 H10B 0.9800 . ?
C100 H10C 0.9800 . ?
C111 C112 1.3900 . ?
C111 C116 1.3900 . ?
C112 C113 1.3900 . ?
C112 H112 0.9500 . ?
C113 C114 1.3900 . ?
C113 H113 0.9500 . ?
C114 C115 1.3900 . ?
C114 H114 0.9500 . ?
C115 C116 1.3900 . ?
C115 H115 0.9500 . ?
C116 H116 0.9500 . ?
C121 C122 1.3900 . ?
C121 C126 1.3900 . ?
C122 C123 1.3900 . ?
C122 H122 0.9500 . ?
C123 C124 1.3900 . ?
C123 H123 0.9500 . ?
C124 C125 1.3900 . ?
C124 H124 0.9500 . ?
C125 C126 1.3900 . ?
C125 H125 0.9500 . ?
C126 H126 0.9500 . ?
C131 C132 1.3900 . ?
C131 C136 1.3900 . ?
C132 C133 1.3900 . ?
C132 H132 0.9500 . ?
C133 C134 1.3900 . ?
C133 H133 0.9500 . ?
C134 C135 1.3900 . ?
C134 H134 0.9500 . ?
C135 C136 1.3900 . ?
C135 H135 0.9500 . ?
C136 H136 0.9500 . ?
C141 C142 1.3900 . ?
C141 C146 1.3900 . ?
C142 C143 1.3900 . ?
C142 H142 0.9500 . ?
C143 C144 1.3900 . ?
C143 H143 0.9500 . ?
C144 C145 1.3900 . ?
C144 H144 0.9500 . ?
C145 C146 1.3900 . ?
C145 H145 0.9500 . ?
C146 H146 0.9500 . ?
